data_7135427
loop_
_publ_author_name
'Nakamura, Shuto'
'Kawaguchi, Soki'
'Nishimura, Yuta'
'Harimoto, Takashi'
'Hasegawa, Jun-Ya'
'Suzuki, Takanori'
'Ishigaki, Yusuke'

_publ_section_title
;
 Nitrogen-centred helical acridiniums with a 6-7-6-6 fused ring skeleton.
;
_journal_issue 14
_journal_name_full 'Chemical communications (Cambridge, England)'
_journal_page_first 4268
_journal_page_last 4271
_journal_paper_doi 10.1039/d5cc06029j
_journal_volume 62
_journal_year 2026
_chemical_formula_moiety 'C H2 Cl2, B F4, C32 H22 N O'
_chemical_formula_sum 'C33 H24 B Cl2 F4 N O'
_chemical_formula_weight 608.24
_chemical_name_systematic yi240709-nkmr3
_space_group_crystal_system monoclinic
_space_group_IT_number 15
_space_group_name_Hall '-I 2ya'
_space_group_name_H-M_alt 'I 1 2/a 1'
_atom_sites_solution_hydrogens geom
_atom_sites_solution_primary dual
_audit_creation_date 2024-07-10
_audit_creation_method
;
Olex2 1.5
(compiled 2024.02.16 svn.r378c4104 for OlexSys, GUI svn.r6928)
;
_audit_update_record
;
2025-10-17 deposited with the CCDC.	2026-01-22 downloaded from the CCDC.
;
_cell_angle_alpha 90
_cell_angle_beta 93.9884(19)
_cell_angle_gamma 90
_cell_formula_units_Z 8
_cell_length_a 24.5693(6)
_cell_length_b 8.47276(18)
_cell_length_c 26.6677(6)
_cell_measurement_reflns_used 8007
_cell_measurement_temperature 150
_cell_measurement_theta_max 72.9070
_cell_measurement_theta_min 3.3050
_cell_volume 5538.0(2)
_computing_cell_refinement 'CrysAlisPro 1.171.42.49 (Rigaku OD, 2022)'
_computing_data_collection 'CrysAlisPro 1.171.42.49 (Rigaku OD, 2022)'
_computing_data_reduction 'CrysAlisPro 1.171.42.49 (Rigaku OD, 2022)'
_computing_molecular_graphics 'Olex2 1.5 (Dolomanov et al., 2009)'
_computing_publication_material 'Olex2 1.5 (Dolomanov et al., 2009)'
_computing_structure_refinement 'SHELXL 2018/3 (Sheldrick, 2015)'
_computing_structure_solution 'SHELXT 2018/2 (Sheldrick, 2018)'
_diffrn_ambient_temperature 150
_diffrn_detector 'Hybrid Pixel Array Detector'
_diffrn_detector_area_resol_mean 10.0000
_diffrn_detector_type HyPix
_diffrn_measured_fraction_theta_full 0.992
_diffrn_measured_fraction_theta_max 0.948
_diffrn_measurement_details
;
List of Runs (angles in degrees, time in seconds):

  # Type    Start    End  Width  t~exp~   \w     \q     \k     \f   Frames
#--------------------------------------------------------------------------
  1  \w   -122.00  26.00   0.50    0.50    --  -42.91  -8.00-117.00  296
  2  \w    -26.00  37.00   0.50    0.50    --  -42.91   8.00  57.00  126
  3  \w    -37.00  26.00   0.50    0.50    --   42.91  -8.00-117.00  126
  4  \w    -26.00 123.00   0.50    0.50    --   42.91   8.00  57.00  298
  5  \w   -177.00 -30.00   0.50    2.00    -- -106.00  -8.00-117.00  294
  6  \w     37.00 178.00   0.50    2.00    --  112.36   8.00  57.00  282
  7  \w    -96.00 -13.00   0.50    0.50    --  -42.91 125.00-120.00  166
  8  \w    -96.00 -13.00   0.50    0.50    --  -42.91 125.00 120.00  166
  9  \w   -112.00 -32.00   0.50    2.00    -- -106.00 125.00  90.00  160
 10  \w   -105.00 -32.00   0.50    2.00    -- -106.00  77.00 150.00  146
 11  \w   -112.00 -32.00   0.50    2.00    -- -106.00 125.00 150.00  160
 12  \w    -71.00 -32.00   0.50    2.00    -- -106.00  61.00 -60.00   78
 13  \w    -71.00 -32.00   0.50    2.00    -- -106.00  61.00 150.00   78
 14  \w    -71.00 -32.00   0.50    2.00    -- -106.00  61.00   0.00   78
 15  \w    -71.00 -32.00   0.50    2.00    -- -106.00  61.00-150.00   78
 16  \w    -71.00 -32.00   0.50    2.00    -- -106.00  61.00  90.00   78
 17  \w     39.00  71.00   0.50    2.00    --  112.36 -61.00   0.00   64
 18  \w     39.00  71.00   0.50    2.00    --  112.36 -61.00 -30.00   64
 19  \w     39.00 105.00   0.50    2.00    --  112.36 -95.00 -90.00  132
 20  \w     39.00 105.00   0.50    2.00    --  112.36 -95.00  60.00  132
 21  \w     14.00 117.00   0.50    0.50    --   42.91  77.00-150.00  206
 22  \w     14.00 117.00   0.50    0.50    --   42.91  77.00 120.00  206
;
_diffrn_measurement_device 'four-circle diffractometer'
_diffrn_measurement_device_type 'XtaLAB Synergy, Single source at home/near, HyPix'
_diffrn_measurement_method '\w scans'
_diffrn_orient_matrix_type 'CrysAlisPro convention (1999,Acta A55,543-557)'
_diffrn_orient_matrix_UB_11 0.0282929000
_diffrn_orient_matrix_UB_12 0.0159073000
_diffrn_orient_matrix_UB_13 -0.0495086000
_diffrn_orient_matrix_UB_21 0.0561029000
_diffrn_orient_matrix_UB_22 -0.0104414000
_diffrn_orient_matrix_UB_23 0.0294316000
_diffrn_orient_matrix_UB_31 -0.0006585000
_diffrn_orient_matrix_UB_32 -0.1808656000
_diffrn_orient_matrix_UB_33 -0.0060484000
_diffrn_radiation_monochromator mirror
_diffrn_radiation_probe x-ray
_diffrn_radiation_type 'Cu K\a'
_diffrn_radiation_wavelength 1.54184
_diffrn_reflns_av_R_equivalents 0.0574
_diffrn_reflns_av_unetI/netI 0.0446
_diffrn_reflns_Laue_measured_fraction_full 0.992
_diffrn_reflns_Laue_measured_fraction_max 0.948
_diffrn_reflns_limit_h_max 30
_diffrn_reflns_limit_h_min -31
_diffrn_reflns_limit_k_max 7
_diffrn_reflns_limit_k_min -10
_diffrn_reflns_limit_l_max 33
_diffrn_reflns_limit_l_min -32
_diffrn_reflns_number 25961
_diffrn_reflns_point_group_measured_fraction_full 0.992
_diffrn_reflns_point_group_measured_fraction_max 0.948
_diffrn_reflns_theta_full 67.684
_diffrn_reflns_theta_max 77.384
_diffrn_reflns_theta_min 3.323
_diffrn_source 'micro-focus sealed X-ray tube'
_diffrn_source_type 'PhotonJet (Cu) X-ray Source'
_exptl_absorpt_coefficient_mu 2.596
_exptl_absorpt_correction_T_max 1.000
_exptl_absorpt_correction_T_min 0.730
_exptl_absorpt_correction_type gaussian
_exptl_absorpt_process_details
;
CrysAlisPro 1.171.42.49 (Rigaku Oxford Diffraction, 2022)
Numerical absorption correction based on gaussian integration over
a multifaceted crystal model
Empirical absorption correction using spherical harmonics,
implemented in SCALE3 ABSPACK scaling algorithm.
;
_exptl_crystal_colour red
_exptl_crystal_colour_primary red
_exptl_crystal_density_diffrn 1.459
_exptl_crystal_description needle
_exptl_crystal_F_000 2496
_exptl_crystal_recrystallization_method 'obtained by recrystallization from CH2Cl2/Et2O'
_exptl_crystal_size_max 0.265
_exptl_crystal_size_mid 0.039
_exptl_crystal_size_min 0.034
_refine_diff_density_max 0.405
_refine_diff_density_min -0.509
_refine_diff_density_rms 0.054
_refine_ls_extinction_method none
_refine_ls_goodness_of_fit_ref 1.056
_refine_ls_hydrogen_treatment constr
_refine_ls_matrix_type full
_refine_ls_number_parameters 399
_refine_ls_number_reflns 5578
_refine_ls_number_restraints 2
_refine_ls_restrained_S_all 1.058
_refine_ls_R_factor_all 0.0801
_refine_ls_R_factor_gt 0.0588
_refine_ls_shift/su_max 0.000
_refine_ls_shift/su_mean 0.000
_refine_ls_structure_factor_coef Fsqd
_refine_ls_weighting_details 'w=1/[\s^2^(Fo^2^)+(0.0508P)^2^+11.3196P] where P=(Fo^2^+2Fc^2^)/3'
_refine_ls_weighting_scheme calc
_refine_ls_wR_factor_gt 0.1320
_refine_ls_wR_factor_ref 0.1439
_reflns_Friedel_coverage 0.000
_reflns_number_gt 4288
_reflns_number_total 5578
_reflns_threshold_expression 'I > 2\s(I)'
_cod_data_source_file d5cc06029j2.cif
_cod_data_source_block yi240709-nkmr3_autored
_cod_database_code 7135427
_shelx_shelxl_version_number 2018/3
_chemical_oxdiff_formula 'C33 H24 B Cl2 F4 N O'
_chemical_oxdiff_usercomment '150 K'
_shelx_space_group_comment
;
The symmetry employed for this shelxl refinement is uniquely defined
by the following loop, which should always be used as a source of
symmetry information in preference to the above space-group names.
They are only intended as comments.
;
_shelx_estimated_absorpt_t_max 0.926
_shelx_estimated_absorpt_t_min 0.552
_olex2_refinement_description
;
1. Fixed Uiso
 At 1.2 times of:
  All C(H) groups, All C(H,H) groups
 At 1.5 times of:
  All C(H,H,H) groups
2. Restrained distances
 Cl1A-C33A \\sim Cl1-C33
 with sigma of 0.02
 Cl2-C33 \\sim Cl2-C33A
 with sigma of 0.02
3. Others
 Sof(C33A)=Sof(H33C)=Sof(H33D)=Sof(Cl1A)=1-FVAR(1)
 Sof(Cl1)=Sof(C33)=Sof(H33A)=Sof(H33B)=FVAR(1)
4.a Secondary CH2 refined with riding coordinates:
 C33(H33A,H33B), C33A(H33C,H33D)
4.b Aromatic/amide H refined with riding coordinates:
 C3(H3), C9(H9), C24(H24), C17(H17), C6(H6), C15(H15), C12(H12), C4(H4),
 C5(H5), C10(H10), C11(H11), C23(H23), C21(H21), C31(H31), C16(H16), C27(H27),
 C28(H28), C22(H22), C30(H30)
4.c Idealised Me refined as rotating group:
 C32(H32A,H32B,H32C)
;
_olex2_submission_original_sample_id SN014
_olex2_submission_special_instructions 'No special instructions were received'
_oxdiff_exptl_absorpt_empirical_details
;
Empirical correction (ABSPACK) includes:
- Absorption correction using spherical harmonics
- Frame scaling
;
_oxdiff_exptl_absorpt_empirical_full_max 1.234
_oxdiff_exptl_absorpt_empirical_full_min 0.794

loop_
_space_group_symop_operation_xyz
'x, y, z'
'-x+1/2, y, -z'
'x+1/2, y+1/2, z+1/2'
'-x+1, y+1/2, -z+1/2'
'-x, -y, -z'
'x-1/2, -y, z'
'-x+1/2, -y+1/2, -z+1/2'
'x, -y+1/2, z+1/2'

loop_
_atom_site_label
_atom_site_type_symbol
_atom_site_fract_x
_atom_site_fract_y
_atom_site_fract_z
_atom_site_U_iso_or_equiv
_atom_site_adp_type
_atom_site_occupancy
_atom_site_site_symmetry_order
_atom_site_calc_flag
_atom_site_refinement_flags_posn
_atom_site_refinement_flags_adp
_atom_site_refinement_flags_occupancy
_atom_site_disorder_assembly
_atom_site_disorder_group
Cl2 Cl 0.08630(5) 0.34176(18) 0.51723(5) 0.0988(4) Uani 1 1 d D . . . .
Cl1 Cl 0.17014(6) 0.12240(17) 0.49041(7) 0.0699(6) Uani 0.757(5) 1 d D . P A 1
F4 F 0.24359(7) 0.5100(2) 0.57980(7) 0.0513(5) Uani 1 1 d . . . . .
F1 F 0.32046(7) 0.4374(2) 0.62600(7) 0.0513(5) Uani 1 1 d . . . . .
F2 F 0.24793(8) 0.2719(2) 0.61704(8) 0.0580(5) Uani 1 1 d . . . . .
F3 F 0.24267(8) 0.4911(2) 0.66446(7) 0.0594(5) Uani 1 1 d . . . . .
O1 O 0.38386(8) 0.8417(3) 0.41469(6) 0.0420(5) Uani 1 1 d . . . . .
N1 N 0.40903(8) 0.6102(2) 0.72270(7) 0.0238(4) Uani 1 1 d . . . . .
C20 C 0.36823(9) 0.7701(3) 0.65435(9) 0.0246(5) Uani 1 1 d . . . . .
C8 C 0.48415(9) 0.5305(3) 0.81105(9) 0.0241(5) Uani 1 1 d . . . . .
C2 C 0.39428(9) 0.4971(3) 0.76141(8) 0.0236(5) Uani 1 1 d . . . . .
C7 C 0.42973(9) 0.4584(3) 0.80251(8) 0.0236(5) Uani 1 1 d . . . . .
C14 C 0.50191(10) 0.5154(3) 0.71777(9) 0.0251(5) Uani 1 1 d . . . . .
C19 C 0.40443(10) 0.7027(3) 0.62158(9) 0.0264(5) Uani 1 1 d . . . . .
C3 C 0.34350(10) 0.4243(3) 0.75366(9) 0.0264(5) Uani 1 1 d . . . . .
H3 H 0.320266 0.449579 0.724822 0.032 Uiso 1 1 calc R U . . .
C18 C 0.44773(10) 0.6060(3) 0.64158(9) 0.0259(5) Uani 1 1 d . . . . .
C9 C 0.50321(10) 0.5732(3) 0.85963(9) 0.0287(5) Uani 1 1 d . . . . .
H9 H 0.480754 0.555645 0.886684 0.034 Uiso 1 1 calc R U . . .
C1 C 0.45245(10) 0.5752(3) 0.69459(9) 0.0242(5) Uani 1 1 d . . . . .
C25 C 0.36982(9) 0.7174(3) 0.70535(9) 0.0243(5) Uani 1 1 d . . . . .
C13 C 0.51830(9) 0.5512(3) 0.77136(9) 0.0251(5) Uani 1 1 d . . . . .
C24 C 0.33265(9) 0.7783(3) 0.73802(9) 0.0272(5) Uani 1 1 d . . . . .
H24 H 0.333019 0.740893 0.771625 0.033 Uiso 1 1 calc R U . . .
C26 C 0.39848(10) 0.7369(3) 0.56714(9) 0.0297(5) Uani 1 1 d . . . . .
C17 C 0.48687(10) 0.5338(3) 0.61219(9) 0.0291(5) Uani 1 1 d . . . . .
H17 H 0.482428 0.540624 0.576584 0.035 Uiso 1 1 calc R U . . .
C6 C 0.41219(10) 0.3460(3) 0.83640(9) 0.0277(5) Uani 1 1 d . . . . .
H6 H 0.435849 0.317203 0.864608 0.033 Uiso 1 1 calc R U . . .
C15 C 0.53983(10) 0.4543(3) 0.68682(9) 0.0283(5) Uani 1 1 d . . . . .
H15 H 0.572822 0.410893 0.701548 0.034 Uiso 1 1 calc R U . . .
C12 C 0.57004(10) 0.6189(3) 0.78184(9) 0.0287(5) Uani 1 1 d . . . . .
H12 H 0.593487 0.633423 0.755352 0.034 Uiso 1 1 calc R U . . .
C4 C 0.32710(10) 0.3155(3) 0.78791(9) 0.0295(5) Uani 1 1 d . . . . .
H4 H 0.292246 0.267148 0.782956 0.035 Uiso 1 1 calc R U . . .
C5 C 0.36158(10) 0.2760(3) 0.82992(9) 0.0310(5) Uani 1 1 d . . . . .
H5 H 0.350238 0.201726 0.853754 0.037 Uiso 1 1 calc R U . . .
C10 C 0.55406(11) 0.6404(3) 0.86922(10) 0.0327(6) Uani 1 1 d . . . . .
H10 H 0.566141 0.669876 0.902519 0.039 Uiso 1 1 calc R U . . .
C11 C 0.58741(10) 0.6648(3) 0.83011(10) 0.0323(6) Uani 1 1 d . . . . .
H11 H 0.622130 0.712954 0.836442 0.039 Uiso 1 1 calc R U . . .
C29 C 0.38613(11) 0.8021(3) 0.46435(9) 0.0336(6) Uani 1 1 d . . . . .
C23 C 0.29577(10) 0.8919(3) 0.72152(10) 0.0303(5) Uani 1 1 d . . . . .
H23 H 0.271267 0.934193 0.744060 0.036 Uiso 1 1 calc R U . . .
C21 C 0.32916(10) 0.8869(3) 0.63921(9) 0.0292(5) Uani 1 1 d . . . . .
H21 H 0.327588 0.924598 0.605585 0.035 Uiso 1 1 calc R U . . .
C31 C 0.34872(10) 0.7109(3) 0.53981(9) 0.0324(6) Uani 1 1 d . . . . .
H31 H 0.318600 0.671918 0.556574 0.039 Uiso 1 1 calc R U . . .
C16 C 0.53061(10) 0.4552(3) 0.63404(9) 0.0303(5) Uani 1 1 d . . . . .
H16 H 0.554872 0.400992 0.613796 0.036 Uiso 1 1 calc R U . . .
C27 C 0.44212(11) 0.7962(3) 0.54165(9) 0.0329(6) Uani 1 1 d . . . . .
H27 H 0.476393 0.813273 0.559567 0.039 Uiso 1 1 calc R U . . .
C28 C 0.43609(11) 0.8301(3) 0.49094(9) 0.0355(6) Uani 1 1 d . . . . .
H28 H 0.465778 0.872249 0.474269 0.043 Uiso 1 1 calc R U . . .
C22 C 0.29389(10) 0.9465(3) 0.67141(10) 0.0327(6) Uani 1 1 d . . . . .
H22 H 0.268071 1.024610 0.660248 0.039 Uiso 1 1 calc R U . . .
C30 C 0.34256(11) 0.7410(3) 0.48860(9) 0.0363(6) Uani 1 1 d . . . . .
H30 H 0.308800 0.719923 0.470266 0.044 Uiso 1 1 calc R U . . .
C32 C 0.33082(12) 0.8411(4) 0.38821(10) 0.0460(8) Uani 1 1 d . . . . .
H32A H 0.333551 0.883905 0.354339 0.069 Uiso 1 1 calc R U . . .
H32B H 0.305788 0.906336 0.406405 0.069 Uiso 1 1 calc R U . . .
H32C H 0.316977 0.732705 0.385857 0.069 Uiso 1 1 calc R U . . .
B1 B 0.26359(12) 0.4274(4) 0.62174(11) 0.0329(6) Uani 1 1 d . . . . .
C33 C 0.15566(19) 0.3216(5) 0.4987(2) 0.0551(12) Uani 0.757(5) 1 d D . P A 1
H33A H 0.159757 0.379616 0.466954 0.066 Uiso 0.757(5) 1 calc R U P A 1
H33B H 0.181522 0.366933 0.524950 0.066 Uiso 0.757(5) 1 calc R U P A 1
C33A C 0.1490(6) 0.256(2) 0.5269(5) 0.078(6) Uani 0.243(5) 1 d D . P A 2
H33C H 0.146092 0.154927 0.545258 0.094 Uiso 0.243(5) 1 calc R U P A 2
H33D H 0.174193 0.326440 0.546941 0.094 Uiso 0.243(5) 1 calc R U P A 2
Cl1A Cl 0.17235(19) 0.2234(10) 0.4684(2) 0.087(3) Uani 0.243(5) 1 d D . P A 2

loop_
_atom_site_aniso_label
_atom_site_aniso_U_11
_atom_site_aniso_U_22
_atom_site_aniso_U_33
_atom_site_aniso_U_23
_atom_site_aniso_U_13
_atom_site_aniso_U_12
Cl2 0.0869(8) 0.1138(10) 0.0982(9) -0.0040(8) 0.0250(7) 0.0182(7)
Cl1 0.0917(10) 0.0436(8) 0.0739(11) -0.0023(7) 0.0025(7) -0.0071(6)
F4 0.0455(10) 0.0619(11) 0.0448(10) 0.0198(8) -0.0097(8) 0.0026(8)
F1 0.0328(9) 0.0577(11) 0.0615(11) 0.0108(9) -0.0107(8) -0.0056(8)
F2 0.0571(11) 0.0404(10) 0.0775(13) 0.0060(9) 0.0126(10) -0.0108(8)
F3 0.0612(12) 0.0735(13) 0.0427(10) -0.0082(9) -0.0015(9) 0.0064(10)
O1 0.0400(10) 0.0645(13) 0.0209(9) 0.0094(9) -0.0019(8) -0.0088(10)
N1 0.0247(10) 0.0264(10) 0.0199(9) 0.0018(8) -0.0023(8) 0.0010(8)
C20 0.0237(11) 0.0261(12) 0.0236(11) 0.0005(9) -0.0017(9) -0.0041(9)
C8 0.0250(11) 0.0230(11) 0.0239(11) 0.0015(9) -0.0016(9) 0.0047(9)
C2 0.0256(11) 0.0237(11) 0.0215(11) 0.0008(9) 0.0016(9) 0.0023(9)
C7 0.0259(12) 0.0262(12) 0.0187(11) -0.0021(9) 0.0019(9) 0.0035(9)
C14 0.0275(12) 0.0228(11) 0.0247(11) 0.0013(9) 0.0001(9) -0.0022(9)
C19 0.0284(12) 0.0268(12) 0.0235(11) 0.0020(10) -0.0025(9) -0.0087(10)
C3 0.0246(12) 0.0304(12) 0.0237(11) -0.0018(10) -0.0013(9) 0.0033(10)
C18 0.0266(12) 0.0275(12) 0.0235(11) -0.0017(10) 0.0005(9) -0.0058(10)
C9 0.0295(12) 0.0341(13) 0.0219(11) 0.0019(10) -0.0013(10) 0.0050(10)
C1 0.0276(12) 0.0221(11) 0.0230(11) -0.0011(9) 0.0019(9) -0.0034(9)
C25 0.0232(11) 0.0246(11) 0.0244(11) 0.0001(9) -0.0033(9) -0.0014(9)
C13 0.0271(12) 0.0215(11) 0.0262(12) 0.0015(9) -0.0010(10) 0.0024(9)
C24 0.0252(12) 0.0319(13) 0.0243(12) 0.0024(10) -0.0010(9) -0.0015(10)
C26 0.0336(13) 0.0324(13) 0.0227(12) 0.0021(10) -0.0004(10) -0.0031(11)
C17 0.0346(13) 0.0297(13) 0.0236(12) 0.0001(10) 0.0063(10) -0.0046(10)
C6 0.0288(12) 0.0323(13) 0.0218(11) 0.0037(10) 0.0010(9) 0.0046(10)
C15 0.0281(12) 0.0254(12) 0.0316(13) 0.0003(10) 0.0030(10) 0.0002(10)
C12 0.0271(12) 0.0277(12) 0.0311(13) 0.0038(10) 0.0002(10) -0.0007(10)
C4 0.0236(12) 0.0333(13) 0.0321(13) -0.0018(11) 0.0041(10) 0.0006(10)
C5 0.0315(13) 0.0335(13) 0.0288(12) 0.0066(11) 0.0078(10) 0.0008(11)
C10 0.0359(14) 0.0320(13) 0.0288(13) -0.0016(11) -0.0091(11) 0.0039(11)
C11 0.0290(13) 0.0271(12) 0.0396(14) 0.0001(11) -0.0067(11) 0.0000(10)
C29 0.0400(14) 0.0411(15) 0.0192(11) 0.0035(11) -0.0012(10) -0.0065(12)
C23 0.0255(12) 0.0311(13) 0.0342(13) 0.0000(11) 0.0010(10) -0.0001(10)
C21 0.0307(13) 0.0321(13) 0.0239(12) 0.0051(10) -0.0049(10) -0.0025(10)
C31 0.0316(13) 0.0407(15) 0.0246(12) 0.0031(11) -0.0006(10) -0.0085(11)
C16 0.0333(13) 0.0286(13) 0.0297(13) -0.0026(10) 0.0082(10) -0.0001(10)
C27 0.0325(13) 0.0395(14) 0.0259(12) 0.0030(11) -0.0038(10) -0.0072(11)
C28 0.0342(14) 0.0464(16) 0.0258(13) 0.0058(12) 0.0021(11) -0.0084(12)
C22 0.0292(13) 0.0307(13) 0.0369(14) 0.0037(11) -0.0064(11) 0.0018(10)
C30 0.0361(14) 0.0470(16) 0.0246(12) 0.0018(11) -0.0060(11) -0.0106(12)
C32 0.0469(17) 0.064(2) 0.0253(13) 0.0082(13) -0.0113(12) -0.0160(15)
B1 0.0325(15) 0.0333(15) 0.0320(15) 0.0071(12) -0.0039(12) -0.0025(12)
C33 0.066(3) 0.047(3) 0.053(3) -0.009(2) 0.009(2) -0.011(2)
C33A 0.103(14) 0.091(13) 0.038(8) 0.014(9) -0.005(8) -0.039(11)
Cl1A 0.066(3) 0.130(7) 0.068(3) -0.013(4) 0.021(2) -0.010(3)

loop_
_atom_type_symbol
_atom_type_description
_atom_type_scat_dispersion_real
_atom_type_scat_dispersion_imag
_atom_type_scat_source
C C 0.0181 0.0091 'International Tables Vol C Tables 4.2.6.8 and 6.1.1.4'
H H 0.0000 0.0000 'International Tables Vol C Tables 4.2.6.8 and 6.1.1.4'
B B 0.0090 0.0039 'International Tables Vol C Tables 4.2.6.8 and 6.1.1.4'
Cl Cl 0.3639 0.7018 'International Tables Vol C Tables 4.2.6.8 and 6.1.1.4'
F F 0.0727 0.0534 'International Tables Vol C Tables 4.2.6.8 and 6.1.1.4'
N N 0.0311 0.0180 'International Tables Vol C Tables 4.2.6.8 and 6.1.1.4'
O O 0.0492 0.0322 'International Tables Vol C Tables 4.2.6.8 and 6.1.1.4'

loop_
_exptl_crystal_face_index_h
_exptl_crystal_face_index_k
_exptl_crystal_face_index_l
_exptl_crystal_face_perp_dist
13 0 -11 0.0152
5 0 16 0.0134
12 0 11 0.0134
-9 0 15 0.0210
6 0 -16 0.0210
-5 -4 10 0.0873
3 -4 -10 0.1023
-6 5 -2 0.1351
-15 0 -4 0.0171
15 0 4 0.0190
-7 -5 -4 0.1037
14 0 -10 0.0133
-5 0 17 0.0153
5 -1 16 0.0152
-8 0 -14 0.0191
-16 0 3 0.0190
10 -4 -3 0.0905
2 0 17 0.0134

loop_
_geom_angle_atom_site_label_1
_geom_angle_atom_site_label_2
_geom_angle_atom_site_label_3
_geom_angle
_geom_angle_site_symmetry_1
_geom_angle_site_symmetry_3
_geom_angle_publ_flag
C29 O1 C32 116.8(2) . . ?
C1 N1 C2 118.63(19) . . ?
C1 N1 C25 120.51(19) . . ?
C25 N1 C2 117.61(19) . . ?
C19 C20 C25 119.1(2) . . ?
C19 C20 C21 123.3(2) . . ?
C21 C20 C25 117.5(2) . . ?
C9 C8 C7 119.6(2) . . ?
C9 C8 C13 119.2(2) . . ?
C13 C8 C7 121.2(2) . . ?
C7 C2 N1 122.3(2) . . ?
C7 C2 C3 121.1(2) . . ?
C3 C2 N1 116.5(2) . . ?
C2 C7 C8 122.4(2) . . ?
C2 C7 C6 117.7(2) . . ?
C6 C7 C8 119.9(2) . . ?
C1 C14 C13 120.8(2) . . ?
C15 C14 C1 117.7(2) . . ?
C15 C14 C13 120.0(2) . . ?
C20 C19 C18 119.3(2) . . ?
C20 C19 C26 120.4(2) . . ?
C18 C19 C26 120.2(2) . . ?
C2 C3 H3 120.1 . . ?
C4 C3 C2 119.9(2) . . ?
C4 C3 H3 120.1 . . ?
C19 C18 C1 118.9(2) . . ?
C19 C18 C17 124.1(2) . . ?
C17 C18 C1 117.0(2) . . ?
C8 C9 H9 119.3 . . ?
C10 C9 C8 121.4(2) . . ?
C10 C9 H9 119.3 . . ?
N1 C1 C14 120.8(2) . . ?
N1 C1 C18 119.0(2) . . ?
C14 C1 C18 120.2(2) . . ?
N1 C25 C20 119.8(2) . . ?
N1 C25 C24 120.2(2) . . ?
C24 C25 C20 120.0(2) . . ?
C8 C13 C14 124.1(2) . . ?
C12 C13 C8 118.7(2) . . ?
C12 C13 C14 117.1(2) . . ?
C25 C24 H24 119.9 . . ?
C23 C24 C25 120.1(2) . . ?
C23 C24 H24 119.9 . . ?
C31 C26 C19 120.3(2) . . ?
C31 C26 C27 118.3(2) . . ?
C27 C26 C19 121.3(2) . . ?
C18 C17 H17 119.4 . . ?
C16 C17 C18 121.3(2) . . ?
C16 C17 H17 119.4 . . ?
C7 C6 H6 119.1 . . ?
C5 C6 C7 121.8(2) . . ?
C5 C6 H6 119.1 . . ?
C14 C15 H15 119.2 . . ?
C14 C15 C16 121.6(2) . . ?
C16 C15 H15 119.2 . . ?
C13 C12 H12 119.5 . . ?
C11 C12 C13 121.1(2) . . ?
C11 C12 H12 119.5 . . ?
C3 C4 H4 119.9 . . ?
C3 C4 C5 120.2(2) . . ?
C5 C4 H4 119.9 . . ?
C6 C5 C4 119.3(2) . . ?
C6 C5 H5 120.4 . . ?
C4 C5 H5 120.4 . . ?
C9 C10 H10 120.1 . . ?
C9 C10 C11 119.8(2) . . ?
C11 C10 H10 120.1 . . ?
C12 C11 C10 119.9(2) . . ?
C12 C11 H11 120.1 . . ?
C10 C11 H11 120.1 . . ?
O1 C29 C28 115.3(2) . . ?
O1 C29 C30 124.3(2) . . ?
C30 C29 C28 120.4(2) . . ?
C24 C23 H23 119.7 . . ?
C24 C23 C22 120.7(2) . . ?
C22 C23 H23 119.7 . . ?
C20 C21 H21 119.1 . . ?
C22 C21 C20 121.9(2) . . ?
C22 C21 H21 119.1 . . ?
C26 C31 H31 119.5 . . ?
C30 C31 C26 121.1(2) . . ?
C30 C31 H31 119.5 . . ?
C17 C16 C15 119.8(2) . . ?
C17 C16 H16 120.1 . . ?
C15 C16 H16 120.1 . . ?
C26 C27 H27 119.5 . . ?
C28 C27 C26 121.1(2) . . ?
C28 C27 H27 119.5 . . ?
C29 C28 H28 120.2 . . ?
C27 C28 C29 119.6(2) . . ?
C27 C28 H28 120.2 . . ?
C23 C22 H22 120.1 . . ?
C21 C22 C23 119.7(2) . . ?
C21 C22 H22 120.1 . . ?
C29 C30 H30 120.3 . . ?
C31 C30 C29 119.5(2) . . ?
C31 C30 H30 120.3 . . ?
O1 C32 H32A 109.5 . . ?
O1 C32 H32B 109.5 . . ?
O1 C32 H32C 109.5 . . ?
H32A C32 H32B 109.5 . . ?
H32A C32 H32C 109.5 . . ?
H32B C32 H32C 109.5 . . ?
F4 B1 F1 109.5(2) . . ?
F4 B1 F3 109.6(2) . . ?
F2 B1 F4 109.3(2) . . ?
F2 B1 F1 109.7(2) . . ?
F2 B1 F3 109.2(2) . . ?
F3 B1 F1 109.5(2) . . ?
Cl2 C33 H33A 109.8 . . ?
Cl2 C33 H33B 109.8 . . ?
Cl1 C33 Cl2 109.3(3) . . ?
Cl1 C33 H33A 109.8 . . ?
Cl1 C33 H33B 109.8 . . ?
H33A C33 H33B 108.3 . . ?
Cl2 C33A H33C 110.4 . . ?
Cl2 C33A H33D 110.4 . . ?
Cl2 C33A Cl1A 106.6(8) . . ?
H33C C33A H33D 108.6 . . ?
Cl1A C33A H33C 110.4 . . ?
Cl1A C33A H33D 110.4 . . ?

loop_
_geom_bond_atom_site_label_1
_geom_bond_atom_site_label_2
_geom_bond_distance
_geom_bond_site_symmetry_2
_geom_bond_publ_flag
Cl2 C33 1.815(5) . ?
Cl2 C33A 1.706(14) . ?
Cl1 C33 1.742(5) . ?
F4 B1 1.380(3) . ?
F1 B1 1.397(3) . ?
F2 B1 1.376(4) . ?
F3 B1 1.391(4) . ?
O1 C29 1.364(3) . ?
O1 C32 1.438(3) . ?
N1 C2 1.472(3) . ?
N1 C1 1.378(3) . ?
N1 C25 1.381(3) . ?
C20 C19 1.410(3) . ?
C20 C25 1.429(3) . ?
C20 C21 1.418(3) . ?
C8 C7 1.473(3) . ?
C8 C9 1.394(3) . ?
C8 C13 1.407(3) . ?
C2 C7 1.391(3) . ?
C2 C3 1.395(3) . ?
C7 C6 1.402(3) . ?
C14 C1 1.418(3) . ?
C14 C13 1.489(3) . ?
C14 C15 1.387(3) . ?
C19 C18 1.417(3) . ?
C19 C26 1.478(3) . ?
C3 H3 0.9500 . ?
C3 C4 1.377(4) . ?
C18 C1 1.434(3) . ?
C18 C17 1.421(3) . ?
C9 H9 0.9500 . ?
C9 C10 1.381(4) . ?
C25 C24 1.404(3) . ?
C13 C12 1.405(3) . ?
C24 H24 0.9500 . ?
C24 C23 1.373(3) . ?
C26 C31 1.397(3) . ?
C26 C27 1.402(4) . ?
C17 H17 0.9500 . ?
C17 C16 1.361(4) . ?
C6 H6 0.9500 . ?
C6 C5 1.377(4) . ?
C15 H15 0.9500 . ?
C15 C16 1.410(3) . ?
C12 H12 0.9500 . ?
C12 C11 1.383(3) . ?
C4 H4 0.9500 . ?
C4 C5 1.397(4) . ?
C5 H5 0.9500 . ?
C10 H10 0.9500 . ?
C10 C11 1.386(4) . ?
C11 H11 0.9500 . ?
C29 C28 1.395(4) . ?
C29 C30 1.389(4) . ?
C23 H23 0.9500 . ?
C23 C22 1.412(4) . ?
C21 H21 0.9500 . ?
C21 C22 1.359(4) . ?
C31 H31 0.9500 . ?
C31 C30 1.387(3) . ?
C16 H16 0.9500 . ?
C27 H27 0.9500 . ?
C27 C28 1.380(3) . ?
C28 H28 0.9500 . ?
C22 H22 0.9500 . ?
C30 H30 0.9500 . ?
C32 H32A 0.9800 . ?
C32 H32B 0.9800 . ?
C32 H32C 0.9800 . ?
C33 H33A 0.9900 . ?
C33 H33B 0.9900 . ?
C33A H33C 0.9900 . ?
C33A H33D 0.9900 . ?
C33A Cl1A 1.722(13) . ?

loop_
_geom_torsion_atom_site_label_1
_geom_torsion_atom_site_label_2
_geom_torsion_atom_site_label_3
_geom_torsion_atom_site_label_4
_geom_torsion
_geom_torsion_site_symmetry_1
_geom_torsion_site_symmetry_2
_geom_torsion_site_symmetry_3
_geom_torsion_site_symmetry_4
_geom_torsion_publ_flag
O1 C29 C28 C27 179.0(3) . . . . ?
O1 C29 C30 C31 -177.3(3) . . . . ?
N1 C2 C7 C8 1.5(3) . . . . ?
N1 C2 C7 C6 -178.2(2) . . . . ?
N1 C2 C3 C4 179.2(2) . . . . ?
N1 C25 C24 C23 176.1(2) . . . . ?
C20 C19 C18 C1 2.0(3) . . . . ?
C20 C19 C18 C17 -179.2(2) . . . . ?
C20 C19 C26 C31 -54.2(3) . . . . ?
C20 C19 C26 C27 125.6(3) . . . . ?
C20 C25 C24 C23 -1.9(4) . . . . ?
C20 C21 C22 C23 0.1(4) . . . . ?
C8 C7 C6 C5 179.8(2) . . . . ?
C8 C9 C10 C11 -0.8(4) . . . . ?
C8 C13 C12 C11 -0.1(4) . . . . ?
C2 N1 C1 C14 -44.4(3) . . . . ?
C2 N1 C1 C18 138.0(2) . . . . ?
C2 N1 C25 C20 -147.5(2) . . . . ?
C2 N1 C25 C24 34.5(3) . . . . ?
C2 C7 C6 C5 -0.4(4) . . . . ?
C2 C3 C4 C5 -1.1(4) . . . . ?
C7 C8 C9 C10 179.7(2) . . . . ?
C7 C8 C13 C14 4.8(3) . . . . ?
C7 C8 C13 C12 -179.3(2) . . . . ?
C7 C2 C3 C4 2.0(4) . . . . ?
C7 C6 C5 C4 1.3(4) . . . . ?
C14 C13 C12 C11 176.1(2) . . . . ?
C14 C15 C16 C17 8.0(4) . . . . ?
C19 C20 C25 N1 4.5(3) . . . . ?
C19 C20 C25 C24 -177.4(2) . . . . ?
C19 C20 C21 C22 178.3(2) . . . . ?
C19 C18 C1 N1 14.1(3) . . . . ?
C19 C18 C1 C14 -163.5(2) . . . . ?
C19 C18 C17 C16 173.4(2) . . . . ?
C19 C26 C31 C30 -179.4(3) . . . . ?
C19 C26 C27 C28 -179.0(3) . . . . ?
C3 C2 C7 C8 178.5(2) . . . . ?
C3 C2 C7 C6 -1.3(3) . . . . ?
C3 C4 C5 C6 -0.6(4) . . . . ?
C18 C19 C26 C31 127.9(3) . . . . ?
C18 C19 C26 C27 -52.3(3) . . . . ?
C18 C17 C16 C15 -4.7(4) . . . . ?
C9 C8 C7 C2 139.4(2) . . . . ?
C9 C8 C7 C6 -40.8(3) . . . . ?
C9 C8 C13 C14 -177.8(2) . . . . ?
C9 C8 C13 C12 -1.9(3) . . . . ?
C9 C10 C11 C12 -1.2(4) . . . . ?
C1 N1 C2 C7 62.3(3) . . . . ?
C1 N1 C2 C3 -114.8(2) . . . . ?
C1 N1 C25 C20 11.9(3) . . . . ?
C1 N1 C25 C24 -166.2(2) . . . . ?
C1 C14 C13 C8 50.5(3) . . . . ?
C1 C14 C13 C12 -125.5(2) . . . . ?
C1 C14 C15 C16 1.8(4) . . . . ?
C1 C18 C17 C16 -7.8(4) . . . . ?
C25 N1 C2 C7 -137.9(2) . . . . ?
C25 N1 C2 C3 45.0(3) . . . . ?
C25 N1 C1 C14 156.4(2) . . . . ?
C25 N1 C1 C18 -21.2(3) . . . . ?
C25 C20 C19 C18 -11.1(3) . . . . ?
C25 C20 C19 C26 171.0(2) . . . . ?
C25 C20 C21 C22 -0.7(4) . . . . ?
C25 C24 C23 C22 1.3(4) . . . . ?
C13 C8 C7 C2 -43.2(3) . . . . ?
C13 C8 C7 C6 136.6(2) . . . . ?
C13 C8 C9 C10 2.3(4) . . . . ?
C13 C14 C1 N1 -26.5(3) . . . . ?
C13 C14 C1 C18 151.0(2) . . . . ?
C13 C14 C15 C16 -164.0(2) . . . . ?
C13 C12 C11 C10 1.7(4) . . . . ?
C24 C23 C22 C21 -0.4(4) . . . . ?
C26 C19 C18 C1 179.9(2) . . . . ?
C26 C19 C18 C17 -1.3(4) . . . . ?
C26 C31 C30 C29 -1.8(4) . . . . ?
C26 C27 C28 C29 -1.3(4) . . . . ?
C17 C18 C1 N1 -164.8(2) . . . . ?
C17 C18 C1 C14 17.6(3) . . . . ?
C15 C14 C1 N1 167.8(2) . . . . ?
C15 C14 C1 C18 -14.7(3) . . . . ?
C15 C14 C13 C8 -144.2(2) . . . . ?
C15 C14 C13 C12 39.9(3) . . . . ?
C21 C20 C19 C18 170.0(2) . . . . ?
C21 C20 C19 C26 -8.0(4) . . . . ?
C21 C20 C25 N1 -176.5(2) . . . . ?
C21 C20 C25 C24 1.6(3) . . . . ?
C31 C26 C27 C28 0.8(4) . . . . ?
C27 C26 C31 C30 0.7(4) . . . . ?
C28 C29 C30 C31 1.3(4) . . . . ?
C30 C29 C28 C27 0.2(4) . . . . ?
C32 O1 C29 C28 -169.3(3) . . . . ?
C32 O1 C29 C30 9.4(4) . . . . ?

loop_
_exptl_oxdiff_crystal_face_indexfrac_h
_exptl_oxdiff_crystal_face_indexfrac_k
_exptl_oxdiff_crystal_face_indexfrac_l
_exptl_oxdiff_crystal_face_x
_exptl_oxdiff_crystal_face_y
_exptl_oxdiff_crystal_face_z
12.7943 0.3796 -11.2183 0.9234 0.3837 -0.0092
5.0680 0.2791 15.9654 -0.6426 0.7513 -0.1504
11.8599 0.4351 10.5704 -0.1809 0.9719 -0.1504
-9.1897 -0.0121 14.8118 -0.9935 -0.0795 -0.0813
6.2919 0.0739 -16.3434 0.9883 -0.1288 0.0813
-4.5178 -4.2137 10.3087 -0.7052 0.0939 0.7027
3.3038 -4.3706 -10.0934 0.5237 -0.0661 0.8494
-5.5231 5.0900 -2.1582 0.0316 -0.4265 -0.9039
-15.2285 0.2373 -3.9325 -0.2324 -0.9726 -0.0091
15.2285 -0.2373 3.9325 0.2324 0.9726 0.0091
-7.4285 -4.6924 -3.5270 -0.1102 -0.4716 0.8749
13.7190 0.2287 -9.8262 0.8783 0.4781 0.0090
-4.6924 0.1889 16.8486 -0.9639 0.2306 -0.1330
5.1100 -0.5000 15.8935 -0.6502 0.7597 -0.0091
-8.1096 0.0066 -14.2546 0.4764 -0.8746 0.0904
-15.8435 -0.0000 3.2242 -0.6079 -0.7940 -0.0091
9.8054 -4.2467 -3.4413 0.3802 0.4932 0.7824
1.8515 0.2564 16.9914 -0.7848 0.6013 -0.1504
